data_4028480
loop_
_publ_author_name
'Victor Mamane'
'Emmanuel Aubert'
'Paola Peluso'
'Sergio Cossu'

_publ_section_title
;
 Lithiation of Prochiral 2,2'-Dichloro-5,5'-dibromo-4,4'-bipyridine as a
 Tool for the Synthesis of Chiral Polyhalogenated 4,4'-Bipyridines
;
_journal_name_full 'Journal of Organic Chemistry'
_journal_page_first 7683
_journal_page_last 7689
_journal_paper_doi 10.1021/jo401255q
_journal_volume 78
_journal_year 2013
_chemical_formula_moiety 'C18 H8 Br2 Cl2 N2'
_chemical_formula_sum 'C18 H8 Br2 Cl2 N2'
_chemical_formula_weight 482.98
_chemical_name_systematic
;
 ?
;
_space_group_IT_number 4
_symmetry_cell_setting monoclinic
_symmetry_space_group_name_Hall 'P 2yb'
_symmetry_space_group_name_H-M 'P 1 21 1'
_atom_sites_solution_hydrogens geom
_atom_sites_solution_primary direct
_atom_sites_solution_secondary difmap
_audit_creation_method SHELXL-97
_cell_angle_alpha 90.00
_cell_angle_beta 94.362(1)
_cell_angle_gamma 90.00
_cell_formula_units_Z 4
_cell_length_a 7.1636(1)
_cell_length_b 29.2923(2)
_cell_length_c 8.4859(1)
_cell_measurement_reflns_used 32351
_cell_measurement_temperature 110(2)
_cell_measurement_theta_max 76.3255
_cell_measurement_theta_min 3.0147
_cell_volume 1775.51(3)
_computing_cell_refinement
;
CrysAlisPro, Agilent Technologies,
Version 1.171.35.21 (release 20-01-2012 CrysAlis171 .NET)
(compiled Jan 23 2012,18:06:46)
;
_computing_data_collection
;
CrysAlisPro, Agilent Technologies,
Version 1.171.35.21 (release 20-01-2012 CrysAlis171 .NET)
(compiled Jan 23 2012,18:06:46)
;
_computing_data_reduction
;
CrysAlisPro, Agilent Technologies,
Version 1.171.35.21 (release 20-01-2012 CrysAlis171 .NET)
(compiled Jan 23 2012,18:06:46)
;
_computing_structure_refinement 'SHELXL-97 (Sheldrick, 1997)'
_computing_structure_solution 'SIR_92 (Altomare et al., 1994)'
_diffrn_ambient_temperature 110(2)
_diffrn_detector_area_resol_mean 10.4508
_diffrn_measured_fraction_theta_full 1.000
_diffrn_measured_fraction_theta_max 1.000
_diffrn_measurement_device_type 'SuperNova, Dual, Cu at zero, Atlas'
_diffrn_measurement_method 'omega scans'
_diffrn_radiation_monochromator mirror
_diffrn_radiation_source 'SuperNova (Cu) x-ray Source'
_diffrn_radiation_type 'Cu K\a'
_diffrn_radiation_wavelength 1.5418
_diffrn_reflns_av_R_equivalents 0.0249
_diffrn_reflns_av_sigmaI/netI 0.0283
_diffrn_reflns_limit_h_max 8
_diffrn_reflns_limit_h_min -9
_diffrn_reflns_limit_k_max 36
_diffrn_reflns_limit_k_min -36
_diffrn_reflns_limit_l_max 8
_diffrn_reflns_limit_l_min -10
_diffrn_reflns_number 34991
_diffrn_reflns_theta_full 76.25
_diffrn_reflns_theta_max 76.25
_diffrn_reflns_theta_min 3.02
_exptl_absorpt_coefficient_mu 8.575
_exptl_absorpt_correction_T_max 0.406
_exptl_absorpt_correction_T_min 0.187
_exptl_absorpt_correction_type analytical
_exptl_absorpt_process_details
;
CrysAlisPro, Agilent Technologies,
Version 1.171.35.21 (release 20-01-2012 CrysAlis171 .NET)
(compiled Jan 23 2012,18:06:46)
Analytical numeric absorption correction using a multifaceted crystal
            model based on expressions derived by R.C. Clark & J.S. Reid.
(Clark, R. C. & Reid, J. S. (1995). Acta Cryst. A51, 887-897)
;
_exptl_crystal_colour colorless
_exptl_crystal_density_diffrn 1.807
_exptl_crystal_description prism
_exptl_crystal_F_000 936
_exptl_crystal_size_max 0.2769
_exptl_crystal_size_mid 0.2253
_exptl_crystal_size_min 0.1585
_refine_diff_density_max 0.581
_refine_diff_density_min -0.483
_refine_diff_density_rms 0.073
_refine_ls_abs_structure_details 'Flack H D (1983), Acta Cryst. A39, 876-881'
_refine_ls_abs_structure_Flack 0.001(11)
_refine_ls_extinction_coef 0.00310(14)
_refine_ls_extinction_expression Fc^*^=kFc[1+0.001xFc^2^\l^3^/sin(2\q)]^-1/4^
_refine_ls_extinction_method SHELXL
_refine_ls_goodness_of_fit_ref 1.064
_refine_ls_hydrogen_treatment constr
_refine_ls_matrix_type full
_refine_ls_number_parameters 434
_refine_ls_number_reflns 7421
_refine_ls_number_restraints 1
_refine_ls_restrained_S_all 1.064
_refine_ls_R_factor_all 0.0326
_refine_ls_R_factor_gt 0.0325
_refine_ls_shift/su_max 0.001
_refine_ls_shift/su_mean 0.000
_refine_ls_structure_factor_coef Fsqd
_refine_ls_weighting_details 'calc w=1/[\s^2^(Fo^2^)+(0.0672P)^2^+0.7183P] where P=(Fo^2^+2Fc^2^)/3'
_refine_ls_weighting_scheme calc
_refine_ls_wR_factor_gt 0.0814
_refine_ls_wR_factor_ref 0.0815
_reflns_number_gt 7415
_reflns_number_total 7421
_reflns_threshold_expression >2sigma(I)
_cod_data_source_file jo401255q_si_008.cif
_cod_data_source_block bipyk11peak1
_cod_original_sg_symbol_H-M 'P 21'
_cod_database_code 4028480

loop_
_symmetry_equiv_pos_as_xyz
'x, y, z'
'-x, y+1/2, -z'

loop_
_atom_site_label
_atom_site_type_symbol
_atom_site_fract_x
_atom_site_fract_y
_atom_site_fract_z
_atom_site_U_iso_or_equiv
_atom_site_adp_type
_atom_site_occupancy
_atom_site_symmetry_multiplicity
_atom_site_calc_flag
_atom_site_refinement_flags
Br3 Br 0.20553(4) 0.165207(10) 0.32865(3) 0.02294(9) Uani 1 1 d .
Br1 Br 0.81367(4) 0.442894(10) 0.47676(4) 0.02514(9) Uani 1 1 d .
Br4 Br 0.41476(4) 0.214439(12) -0.12223(4) 0.02999(10) Uani 1 1 d .
Br2 Br 0.27325(5) 0.440521(13) 0.28599(3) 0.02927(9) Uani 1 1 d .
Cl1 Cl 0.32770(11) 0.61436(2) 0.62717(11) 0.03120(18) Uani 1 1 d .
Cl3 Cl -0.10713(11) 0.35224(2) 0.05343(10) 0.02549(15) Uani 1 1 d .
Cl2 Cl 0.37337(12) 0.34951(3) 0.95891(11) 0.03540(19) Uani 1 1 d .
Cl4 Cl -0.26754(12) 0.07864(3) -0.18945(10) 0.0359(2) Uani 1 1 d .
N21 N 0.0528(4) 0.29894(9) 0.2684(3) 0.0212(5) Uani 1 1 d .
N7 N 0.2469(4) 0.35399(9) 0.6629(4) 0.0249(5) Uani 1 1 d .
N27 N 0.0563(4) 0.11032(9) -0.2554(3) 0.0216(5) Uani 1 1 d .
C25 C 0.1166(4) 0.21983(9) 0.2319(3) 0.0167(5) Uani 1 1 d .
C36 C -0.2910(5) 0.23373(10) -0.5233(4) 0.0233(6) Uani 1 1 d .
H36 H -0.2532 0.2048 -0.4818 0.028 Uiso 1 1 calc R
C26 C 0.1167(4) 0.25934(10) 0.3247(3) 0.0197(6) Uani 1 1 d .
H26 H 0.1643 0.2576 0.4321 0.024 Uiso 1 1 calc R
C31 C 0.2049(4) 0.17511(10) -0.1305(4) 0.0187(5) Uani 1 1 d .
C3 C 0.3861(4) 0.52349(9) 0.6263(3) 0.0175(5) Uani 1 1 d .
C13 C 0.2206(4) 0.51924(10) 0.7073(4) 0.0198(6) Uani 1 1 d .
C24 C 0.0510(4) 0.22168(9) 0.0741(3) 0.0161(5) Uani 1 1 d .
C38 C -0.4281(4) 0.27897(11) -0.7376(4) 0.0234(6) Uani 1 1 d .
H38 H -0.4835 0.2811 -0.8426 0.028 Uiso 1 1 calc R
C40 C -0.3202(4) 0.31531(11) -0.4930(4) 0.0226(6) Uani 1 1 d .
H40 H -0.3016 0.3421 -0.4307 0.027 Uiso 1 1 calc R
C34 C -0.1772(4) 0.26925(10) -0.2734(4) 0.0201(5) Uani 1 1 d .
C10 C 0.4123(4) 0.43872(10) 0.6114(3) 0.0159(5) Uani 1 1 d .
C14 C 0.0901(4) 0.51545(10) 0.7864(4) 0.0195(5) Uani 1 1 d .
C22 C -0.0171(4) 0.30046(10) 0.1192(4) 0.0188(5) Uani 1 1 d .
C6 C 0.7174(4) 0.53682(11) 0.4890(4) 0.0212(6) Uani 1 1 d .
H6 H 0.8332 0.5412 0.4435 0.025 Uiso 1 1 calc R
C33 C -0.1030(4) 0.26678(10) -0.1430(4) 0.0207(6) Uani 1 1 d .
C32 C 0.1996(4) 0.13910(10) -0.2382(3) 0.0210(6) Uani 1 1 d .
H32 H 0.3021 0.1350 -0.3015 0.025 Uiso 1 1 calc R
N1 N 0.6158(4) 0.57326(9) 0.5208(3) 0.0218(5) Uani 1 1 d .
C18 C -0.3711(5) 0.50804(12) 1.0646(4) 0.0268(6) Uani 1 1 d .
H18 H -0.4746 0.5066 1.1281 0.032 Uiso 1 1 calc R
C2 C 0.4577(4) 0.56644(10) 0.5872(4) 0.0199(5) Uani 1 1 d .
C28 C -0.0813(4) 0.11685(10) -0.1639(4) 0.0208(6) Uani 1 1 d .
C5 C 0.6597(4) 0.49264(10) 0.5201(3) 0.0179(5) Uani 1 1 d .
C23 C -0.0228(4) 0.26325(10) 0.0147(3) 0.0168(5) Uani 1 1 d .
C8 C 0.3474(4) 0.37591(10) 0.7746(4) 0.0216(6) Uani 1 1 d .
C4 C 0.4899(4) 0.48510(9) 0.5857(3) 0.0151(5) Uani 1 1 d .
C11 C 0.3091(4) 0.41589(10) 0.4910(3) 0.0190(5) Uani 1 1 d .
C29 C -0.0912(4) 0.15128(10) -0.0535(3) 0.0191(5) Uani 1 1 d .
H29 H -0.1961 0.1540 0.0080 0.023 Uiso 1 1 calc R
C16 C -0.1022(4) 0.47268(10) 0.9636(4) 0.0217(6) Uani 1 1 d .
H16 H -0.0223 0.4470 0.9574 0.026 Uiso 1 1 calc R
C35 C -0.2643(4) 0.27280(10) -0.4308(3) 0.0194(6) Uani 1 1 d .
C9 C 0.4317(4) 0.41813(10) 0.7582(4) 0.0205(5) Uani 1 1 d .
H9 H 0.5005 0.4324 0.8449 0.025 Uiso 1 1 calc R
C37 C -0.3731(5) 0.23717(11) -0.6766(4) 0.0232(6) Uani 1 1 d .
H37 H -0.3912 0.2105 -0.7396 0.028 Uiso 1 1 calc R
C15 C -0.0675(4) 0.51242(10) 0.8796(3) 0.0181(5) Uani 1 1 d .
C30 C 0.0576(4) 0.18183(9) -0.0352(3) 0.0162(5) Uani 1 1 d .
C12 C 0.2278(4) 0.37420(11) 0.5205(4) 0.0235(6) Uani 1 1 d .
H12 H 0.1559 0.3593 0.4369 0.028 Uiso 1 1 calc R
C20 C -0.1861(4) 0.55014(10) 0.8895(4) 0.0209(6) Uani 1 1 d .
H20 H -0.1622 0.5774 0.8338 0.025 Uiso 1 1 calc R
C39 C -0.4026(5) 0.31833(11) -0.6454(4) 0.0231(6) Uani 1 1 d .
H39 H -0.4419 0.3471 -0.6874 0.028 Uiso 1 1 calc R
C17 C -0.2537(5) 0.47084(11) 1.0561(4) 0.0242(6) Uani 1 1 d .
H17 H -0.2767 0.4439 1.1139 0.029 Uiso 1 1 calc R
C19 C -0.3384(4) 0.54769(11) 0.9806(4) 0.0244(6) Uani 1 1 d .
H19 H -0.4204 0.5730 0.9857 0.029 Uiso 1 1 calc R

loop_
_atom_site_aniso_label
_atom_site_aniso_U_11
_atom_site_aniso_U_22
_atom_site_aniso_U_33
_atom_site_aniso_U_23
_atom_site_aniso_U_13
_atom_site_aniso_U_12
Br3 0.03136(17) 0.01570(14) 0.02075(15) -0.00057(10) -0.00474(11) 0.00394(11)
Br1 0.02133(15) 0.02226(16) 0.03262(17) -0.00227(12) 0.00731(11) 0.00152(11)
Br4 0.02365(16) 0.03179(18) 0.03575(18) -0.01221(14) 0.01022(12) -0.01131(13)
Br2 0.03058(17) 0.03882(19) 0.01796(15) -0.00013(13) -0.00105(11) -0.01018(14)
Cl1 0.0316(4) 0.0119(3) 0.0506(5) 0.0013(3) 0.0059(3) 0.0007(3)
Cl3 0.0282(3) 0.0115(3) 0.0364(4) -0.0002(3) 0.0003(3) 0.0030(2)
Cl2 0.0326(4) 0.0336(4) 0.0394(4) 0.0212(3) -0.0009(3) -0.0041(3)
Cl4 0.0387(4) 0.0324(4) 0.0374(4) -0.0136(3) 0.0086(3) -0.0211(4)
N21 0.0201(12) 0.0176(12) 0.0258(12) -0.0074(10) 0.0009(9) -0.0012(9)
N7 0.0230(13) 0.0129(11) 0.0388(15) 0.0009(10) 0.0026(10) -0.0021(10)
N27 0.0263(13) 0.0188(11) 0.0195(12) -0.0052(9) 0.0004(9) -0.0002(10)
C25 0.0187(12) 0.0139(13) 0.0173(12) -0.0022(10) 0.0005(9) -0.0007(10)
C36 0.0301(15) 0.0126(13) 0.0270(15) 0.0052(11) 0.0006(12) 0.0000(11)
C26 0.0202(14) 0.0176(13) 0.0211(13) -0.0069(11) -0.0001(10) -0.0021(10)
C31 0.0157(12) 0.0171(13) 0.0237(13) -0.0031(11) 0.0032(10) -0.0028(10)
C3 0.0171(13) 0.0158(13) 0.0194(13) 0.0006(10) -0.0010(10) -0.0018(10)
C13 0.0217(14) 0.0122(12) 0.0254(15) -0.0012(10) 0.0017(11) -0.0027(10)
C24 0.0153(12) 0.0117(12) 0.0214(13) -0.0043(10) 0.0024(10) -0.0013(9)
C38 0.0243(14) 0.0245(15) 0.0211(13) 0.0019(11) -0.0009(11) 0.0003(12)
C40 0.0276(16) 0.0189(14) 0.0218(14) -0.0009(11) 0.0045(12) 0.0047(11)
C34 0.0221(13) 0.0166(13) 0.0217(14) 0.0002(11) 0.0024(11) 0.0027(10)
C10 0.0157(11) 0.0132(12) 0.0188(12) -0.0023(10) 0.0014(9) -0.0022(10)
C14 0.0196(13) 0.0157(12) 0.0228(14) -0.0008(10) -0.0009(11) -0.0005(10)
C22 0.0169(12) 0.0119(13) 0.0279(15) -0.0016(11) 0.0036(10) -0.0001(9)
C6 0.0180(13) 0.0232(15) 0.0223(13) 0.0019(11) 0.0021(10) -0.0063(11)
C33 0.0238(14) 0.0134(13) 0.0249(15) 0.0004(11) 0.0028(11) 0.0002(10)
C32 0.0255(14) 0.0208(14) 0.0170(13) -0.0041(11) 0.0030(11) 0.0027(11)
N1 0.0247(13) 0.0163(11) 0.0240(12) 0.0035(9) -0.0018(10) -0.0052(10)
C18 0.0309(16) 0.0273(16) 0.0228(14) -0.0047(12) 0.0072(12) -0.0050(13)
C2 0.0217(14) 0.0128(12) 0.0246(13) 0.0000(11) -0.0024(10) -0.0006(10)
C28 0.0253(14) 0.0150(13) 0.0219(13) -0.0032(11) 0.0001(11) -0.0056(11)
C5 0.0171(13) 0.0184(13) 0.0181(12) -0.0014(10) 0.0006(10) 0.0004(10)
C23 0.0166(12) 0.0156(13) 0.0182(12) -0.0005(10) 0.0023(10) -0.0016(10)
C8 0.0186(13) 0.0162(13) 0.0301(15) 0.0064(11) 0.0022(11) 0.0021(10)
C4 0.0160(12) 0.0130(12) 0.0158(12) -0.0011(9) -0.0009(9) -0.0034(9)
C11 0.0196(13) 0.0188(13) 0.0187(13) -0.0029(10) 0.0020(10) -0.0001(10)
C29 0.0213(13) 0.0177(13) 0.0185(13) -0.0020(10) 0.0018(10) -0.0016(10)
C16 0.0235(14) 0.0180(13) 0.0232(14) 0.0027(11) -0.0013(11) 0.0017(11)
C35 0.0206(13) 0.0204(14) 0.0173(13) 0.0028(11) 0.0018(10) 0.0009(11)
C9 0.0181(13) 0.0174(13) 0.0260(14) -0.0006(11) 0.0015(10) -0.0017(11)
C37 0.0274(15) 0.0200(14) 0.0216(14) -0.0007(11) -0.0016(11) -0.0051(11)
C15 0.0190(13) 0.0168(13) 0.0182(13) -0.0017(10) -0.0002(10) -0.0028(10)
C30 0.0207(13) 0.0155(12) 0.0120(11) -0.0015(9) -0.0001(9) 0.0034(10)
C12 0.0227(14) 0.0157(13) 0.0319(16) -0.0073(12) 0.0009(11) -0.0058(11)
C20 0.0236(13) 0.0147(12) 0.0240(14) 0.0018(10) 0.0000(11) 0.0004(10)
C39 0.0272(15) 0.0175(14) 0.0247(15) 0.0047(11) 0.0026(12) 0.0065(11)
C17 0.0308(16) 0.0196(14) 0.0225(14) 0.0053(11) 0.0033(12) -0.0061(12)
C19 0.0233(14) 0.0216(15) 0.0287(16) -0.0015(12) 0.0042(12) 0.0016(11)

loop_
_atom_type_symbol
_atom_type_description
_atom_type_scat_dispersion_real
_atom_type_scat_dispersion_imag
_atom_type_scat_source
C C 0.0181 0.0091 'International Tables Vol C Tables 4.2.6.8 and 6.1.1.4'
H H 0.0000 0.0000 'International Tables Vol C Tables 4.2.6.8 and 6.1.1.4'
N N 0.0311 0.0180 'International Tables Vol C Tables 4.2.6.8 and 6.1.1.4'
Cl Cl 0.3639 0.7018 'International Tables Vol C Tables 4.2.6.8 and 6.1.1.4'
Br Br -0.6763 1.2805 'International Tables Vol C Tables 4.2.6.8 and 6.1.1.4'

loop_
_geom_angle_atom_site_label_1
_geom_angle_atom_site_label_2
_geom_angle_atom_site_label_3
_geom_angle
C26 N21 C22 118.0(3)
C8 N7 C12 116.5(3)
C28 N27 C32 116.8(3)
C24 C25 C26 119.8(3)
C24 C25 Br3 122.1(2)
C26 C25 Br3 118.1(2)
C37 C36 C35 119.9(3)
C37 C36 H36 120.0
C35 C36 H36 120.0
N21 C26 C25 122.5(3)
N21 C26 H26 118.8
C25 C26 H26 118.8
C30 C31 C32 120.2(3)
C30 C31 Br4 121.9(2)
C32 C31 Br4 117.9(2)
C4 C3 C2 116.6(3)
C4 C3 C13 121.7(3)
C2 C3 C13 121.7(3)
C14 C13 C3 174.9(3)
C25 C24 C23 118.1(2)
C25 C24 C30 123.0(2)
C23 C24 C30 118.9(3)
C37 C38 C39 120.2(3)
C37 C38 H38 119.9
C39 C38 H38 119.9
C39 C40 C35 120.0(3)
C39 C40 H40 120.0
C35 C40 H40 120.0
C33 C34 C35 179.1(4)
C9 C10 C11 117.7(3)
C9 C10 C4 121.1(2)
C11 C10 C4 121.0(2)
C13 C14 C15 178.1(3)
N21 C22 C23 124.6(3)
N21 C22 Cl3 116.3(2)
C23 C22 Cl3 119.1(2)
N1 C6 C5 122.2(3)
N1 C6 H6 118.9
C5 C6 H6 118.9
C34 C33 C23 177.4(3)
N27 C32 C31 122.4(3)
N27 C32 H32 118.8
C31 C32 H32 118.8
C2 N1 C6 117.8(3)
C17 C18 C19 120.3(3)
C17 C18 H18 119.8
C19 C18 H18 119.8
N1 C2 C3 125.2(3)
N1 C2 Cl1 117.0(2)
C3 C2 Cl1 117.8(2)
N27 C28 C29 125.8(3)
N27 C28 Cl4 115.8(2)
C29 C28 Cl4 118.4(2)
C6 C5 C4 120.3(3)
C6 C5 Br1 119.8(2)
C4 C5 Br1 119.9(2)
C22 C23 C24 117.0(3)
C22 C23 C33 122.0(3)
C24 C23 C33 121.0(3)
N7 C8 C9 125.6(3)
N7 C8 Cl2 116.5(2)
C9 C8 Cl2 117.9(2)
C5 C4 C3 117.7(3)
C5 C4 C10 123.4(3)
C3 C4 C10 118.9(2)
C12 C11 C10 120.0(3)
C12 C11 Br2 118.4(2)
C10 C11 Br2 121.6(2)
C28 C29 C30 117.8(3)
C28 C29 H29 121.1
C30 C29 H29 121.1
C17 C16 C15 119.9(3)
C17 C16 H16 120.1
C15 C16 H16 120.1
C36 C35 C40 119.7(3)
C36 C35 C34 119.8(3)
C40 C35 C34 120.5(3)
C10 C9 C8 117.7(3)
C10 C9 H9 121.2
C8 C9 H9 121.2
C38 C37 C36 120.3(3)
C38 C37 H37 119.8
C36 C37 H37 119.8
C16 C15 C20 119.6(3)
C16 C15 C14 120.8(3)
C20 C15 C14 119.5(3)
C29 C30 C31 116.9(3)
C29 C30 C24 120.8(3)
C31 C30 C24 122.2(3)
N7 C12 C11 122.4(3)
N7 C12 H12 118.8
C11 C12 H12 118.8
C19 C20 C15 120.0(3)
C19 C20 H20 120.0
C15 C20 H20 120.0
C40 C39 C38 119.9(3)
C40 C39 H39 120.0
C38 C39 H39 120.0
C18 C17 C16 120.3(3)
C18 C17 H17 119.9
C16 C17 H17 119.9
C20 C19 C18 120.0(3)
C20 C19 H19 120.0
C18 C19 H19 120.0

loop_
_geom_bond_atom_site_label_1
_geom_bond_atom_site_label_2
_geom_bond_distance
Br3 C25 1.887(3)
Br1 C5 1.881(3)
Br4 C31 1.891(3)
Br2 C11 1.883(3)
Cl1 C2 1.732(3)
Cl3 C22 1.724(3)
Cl2 C8 1.742(3)
Cl4 C28 1.742(3)
N21 C26 1.323(4)
N21 C22 1.327(4)
N7 C8 1.314(5)
N7 C12 1.343(5)
N27 C28 1.315(4)
N27 C32 1.328(4)
C25 C24 1.386(4)
C25 C26 1.400(4)
C36 C37 1.390(4)
C36 C35 1.393(4)
C36 H36 0.9500
C26 H26 0.9500
C31 C30 1.392(4)
C31 C32 1.394(4)
C3 C4 1.405(4)
C3 C2 1.408(4)
C3 C13 1.421(4)
C13 C14 1.197(4)
C24 C23 1.406(4)
C24 C30 1.494(4)
C38 C37 1.375(4)
C38 C39 1.397(5)
C38 H38 0.9500
C40 C39 1.383(4)
C40 C35 1.399(4)
C40 H40 0.9500
C34 C33 1.192(5)
C34 C35 1.434(4)
C10 C9 1.381(4)
C10 C11 1.387(4)
C10 C4 1.490(4)
C14 C15 1.430(4)
C22 C23 1.403(4)
C6 N1 1.331(4)
C6 C5 1.390(4)
C6 H6 0.9500
C33 C23 1.420(4)
C32 H32 0.9500
N1 C2 1.317(4)
C18 C17 1.382(5)
C18 C19 1.392(5)
C18 H18 0.9500
C28 C29 1.382(4)
C5 C4 1.393(4)
C8 C9 1.388(4)
C11 C12 1.384(4)
C29 C30 1.391(4)
C29 H29 0.9500
C16 C17 1.388(5)
C16 C15 1.397(4)
C16 H16 0.9500
C9 H9 0.9500
C37 H37 0.9500
C15 C20 1.400(4)
C12 H12 0.9500
C20 C19 1.386(4)
C20 H20 0.9500
C39 H39 0.9500
C17 H17 0.9500
C19 H19 0.9500

loop_
_geom_torsion_atom_site_label_1
_geom_torsion_atom_site_label_2
_geom_torsion_atom_site_label_3
_geom_torsion_atom_site_label_4
_geom_torsion
C22 N21 C26 C25 1.5(4)
C24 C25 C26 N21 1.2(4)
Br3 C25 C26 N21 -178.3(2)
C26 C25 C24 C23 -3.2(4)
Br3 C25 C24 C23 176.3(2)
C26 C25 C24 C30 176.0(3)
Br3 C25 C24 C30 -4.6(4)
C26 N21 C22 C23 -2.1(4)
C26 N21 C22 Cl3 177.5(2)
C28 N27 C32 C31 -0.9(5)
C30 C31 C32 N27 0.5(5)
Br4 C31 C32 N27 -178.4(2)
C5 C6 N1 C2 1.5(4)
C6 N1 C2 C3 -0.6(5)
C6 N1 C2 Cl1 -179.9(2)
C4 C3 C2 N1 -2.2(4)
C13 C3 C2 N1 175.7(3)
C4 C3 C2 Cl1 177.1(2)
C13 C3 C2 Cl1 -5.0(4)
C32 N27 C28 C29 1.0(5)
C32 N27 C28 Cl4 179.9(2)
N1 C6 C5 C4 0.5(4)
N1 C6 C5 Br1 -178.4(2)
N21 C22 C23 C24 0.1(4)
Cl3 C22 C23 C24 -179.5(2)
N21 C22 C23 C33 178.7(3)
Cl3 C22 C23 C33 -0.9(4)
C25 C24 C23 C22 2.6(4)
C30 C24 C23 C22 -176.7(2)
C25 C24 C23 C33 -176.0(3)
C30 C24 C23 C33 4.7(4)
C12 N7 C8 C9 1.2(5)
C12 N7 C8 Cl2 -179.6(2)
C6 C5 C4 C3 -3.3(4)
Br1 C5 C4 C3 175.6(2)
C6 C5 C4 C10 175.4(3)
Br1 C5 C4 C10 -5.7(4)
C2 C3 C4 C5 4.0(4)
C13 C3 C4 C5 -173.9(3)
C2 C3 C4 C10 -174.7(3)
C13 C3 C4 C10 7.3(4)
C9 C10 C4 C5 99.2(3)
C11 C10 C4 C5 -84.5(4)
C9 C10 C4 C3 -82.2(3)
C11 C10 C4 C3 94.2(3)
C9 C10 C11 C12 0.8(4)
C4 C10 C11 C12 -175.7(3)
C9 C10 C11 Br2 -179.9(2)
C4 C10 C11 Br2 3.6(4)
N27 C28 C29 C30 -0.6(5)
Cl4 C28 C29 C30 -179.4(2)
C37 C36 C35 C40 -0.1(5)
C37 C36 C35 C34 -179.1(3)
C39 C40 C35 C36 0.4(5)
C39 C40 C35 C34 179.4(3)
C11 C10 C9 C8 0.3(4)
C4 C10 C9 C8 176.8(3)
N7 C8 C9 C10 -1.4(5)
Cl2 C8 C9 C10 179.4(2)
C39 C38 C37 C36 -0.3(5)
C35 C36 C37 C38 0.0(5)
C17 C16 C15 C20 0.0(4)
C17 C16 C15 C14 178.6(3)
C28 C29 C30 C31 0.0(4)
C28 C29 C30 C24 176.0(3)
C32 C31 C30 C29 0.0(4)
Br4 C31 C30 C29 178.8(2)
C32 C31 C30 C24 -175.9(3)
Br4 C31 C30 C24 3.0(4)
C25 C24 C30 C29 90.3(4)
C23 C24 C30 C29 -90.5(3)
C25 C24 C30 C31 -94.0(4)
C23 C24 C30 C31 85.2(4)
C8 N7 C12 C11 0.1(5)
C10 C11 C12 N7 -1.0(5)
Br2 C11 C12 N7 179.6(2)
C16 C15 C20 C19 -0.9(5)
C14 C15 C20 C19 -179.5(3)
C35 C40 C39 C38 -0.7(5)
C37 C38 C39 C40 0.6(5)
C19 C18 C17 C16 -0.1(5)
C15 C16 C17 C18 0.5(5)
C15 C20 C19 C18 1.3(5)
C17 C18 C19 C20 -0.8(5)
